data_7234994
loop_
_publ_author_name
'Nifant'ev, Ilya E.'
'Vinogradov, Alexander A.'
'Minyaev, Mikhail E.'
'Komarov, Pavel D.'
'Lyssenko, Konstantin A.'
'Birin, Kirill P.'
'Dyadchenko, Viktor P.'
'Ivchenko, Pavel V.'

_publ_section_title
;
 The structural diversity of heterocycle-fused potassium
 cyclopentadienides
;
_journal_issue 50
_journal_name_full 'RSC Advances'
_journal_page_first 29195
_journal_paper_doi 10.1039/C9RA04587B
_journal_volume 9
_journal_year 2019
_chemical_formula_moiety 'C31 H36 K N O4'
_chemical_formula_sum 'C31 H36 K N O4'
_chemical_formula_weight 525.71
_space_group_crystal_system triclinic
_space_group_IT_number 2
_space_group_name_Hall '-P 1'
_space_group_name_H-M_alt 'P -1'
_atom_sites_solution_hydrogens geom
_atom_sites_solution_primary direct
_atom_sites_solution_secondary difmap
_audit_creation_method SHELXL-2017/1
_audit_update_record
;
2019-08-03 deposited with the CCDC.	2019-09-09 downloaded from the CCDC.
;
_cell_angle_alpha 74.333(3)
_cell_angle_beta 89.812(3)
_cell_angle_gamma 81.725(3)
_cell_formula_units_Z 2
_cell_length_a 9.4637(12)
_cell_length_b 11.0911(15)
_cell_length_c 13.9898(17)
_cell_measurement_reflns_used 4303
_cell_measurement_temperature 120(2)
_cell_measurement_theta_max 29.342
_cell_measurement_theta_min 2.264
_cell_volume 1398.2(3)
_computing_cell_refinement 'SAINT (Bruker, 2008)'
_computing_data_collection 'APEX-II (Bruker, 2008)'
_computing_data_reduction 'SAINT (Bruker, 2008)'
_computing_molecular_graphics 'SHELXTL (Sheldrick, 2015b) and Mercury (Macrae <i>et al.</i>,2006)'
_computing_publication_material 'SHELXTL (Sheldrick, 2015b)'
_computing_structure_refinement 'SHELXL-2017 (Sheldrick, 2015a)'
_computing_structure_solution 'SHELXS (Sheldrick, 2008)'
_diffrn_ambient_temperature 120(2)
_diffrn_measured_fraction_theta_full 1.000
_diffrn_measured_fraction_theta_max 0.998
_diffrn_measurement_device_type 'Bruker APEX II CCD area detector'
_diffrn_measurement_method '\w scans'
_diffrn_radiation_monochromator graphite
_diffrn_radiation_source 'fine-focus sealed tube'
_diffrn_radiation_type MoK\a
_diffrn_radiation_wavelength 0.71073
_diffrn_reflns_av_R_equivalents 0.0261
_diffrn_reflns_av_unetI/netI 0.0399
_diffrn_reflns_Laue_measured_fraction_full 1.000
_diffrn_reflns_Laue_measured_fraction_max 0.998
_diffrn_reflns_limit_h_max 12
_diffrn_reflns_limit_h_min -12
_diffrn_reflns_limit_k_max 15
_diffrn_reflns_limit_k_min -15
_diffrn_reflns_limit_l_max 19
_diffrn_reflns_limit_l_min -19
_diffrn_reflns_number 16762
_diffrn_reflns_point_group_measured_fraction_full 1.000
_diffrn_reflns_point_group_measured_fraction_max 0.998
_diffrn_reflns_theta_full 25.242
_diffrn_reflns_theta_max 28.998
_diffrn_reflns_theta_min 1.513
_exptl_absorpt_coefficient_mu 0.226
_exptl_absorpt_correction_T_max 0.8622
_exptl_absorpt_correction_T_min 0.7888
_exptl_absorpt_correction_type multi-scan
_exptl_absorpt_process_details 'SADABS 2016/2 (Krause <i>et al.</i>, 2015)'
_exptl_crystal_colour 'dark red'
_exptl_crystal_density_diffrn 1.249
_exptl_crystal_density_method 'not measured'
_exptl_crystal_description block
_exptl_crystal_F_000 560
_exptl_crystal_size_max 0.36
_exptl_crystal_size_mid 0.28
_exptl_crystal_size_min 0.23
_refine_diff_density_max 0.677
_refine_diff_density_min -0.585
_refine_diff_density_rms 0.058
_refine_ls_extinction_method none
_refine_ls_goodness_of_fit_ref 1.030
_refine_ls_hydrogen_treatment constr
_refine_ls_matrix_type full
_refine_ls_number_parameters 346
_refine_ls_number_reflns 7402
_refine_ls_number_restraints 10
_refine_ls_restrained_S_all 1.029
_refine_ls_R_factor_all 0.0888
_refine_ls_R_factor_gt 0.0576
_refine_ls_shift/su_max 0.000
_refine_ls_shift/su_mean 0.000
_refine_ls_structure_factor_coef Fsqd
_refine_ls_weighting_details 'w=1/[\s^2^(Fo^2^)+(0.0633P)^2^+1.0769P] where P=(Fo^2^+2Fc^2^)/3'
_refine_ls_weighting_scheme calc
_refine_ls_wR_factor_gt 0.1361
_refine_ls_wR_factor_ref 0.1567
_reflns_Friedel_coverage 0.000
_reflns_number_gt 5136
_reflns_number_total 7402
_reflns_threshold_expression 'I > 2\s(I)'
_cod_data_source_file c9ra04587b3.cif
_cod_data_source_block mol4
_cod_depositor_comments
;
The following automatic conversions were performed:

data item '_exptl_absorpt_correction_type' value 'Multi-scan' was
changed to 'multi-scan' in accordance with the
/home/data/users/saulius/crontab/automatic-downloads/current/RSC/lib/dictionaries/cif_core.dic
dictionary named 'cif_core.dic' version 2.4.2 last updated on
2011-04-26.

Automatic conversion script
Id: cif_fix_values 6909 2019-04-08 15:41:33Z antanas 
;
_cod_database_code 7234994
_shelx_shelxl_version_number 2017/1
_shelx_space_group_comment
;
The symmetry employed for this shelxl refinement is uniquely defined
by the following loop, which should always be used as a source of
symmetry information in preference to the above space-group names.
They are only intended as comments.
;
_shelx_estimated_absorpt_t_min 0.924
_shelx_estimated_absorpt_t_max 0.950

loop_
_space_group_symop_operation_xyz
'x, y, z'
'-x, -y, -z'

loop_
_atom_site_label
_atom_site_type_symbol
_atom_site_fract_x
_atom_site_fract_y
_atom_site_fract_z
_atom_site_U_iso_or_equiv
_atom_site_adp_type
_atom_site_occupancy
_atom_site_site_symmetry_order
_atom_site_calc_flag
_atom_site_refinement_flags_posn
_atom_site_refinement_flags_adp
_atom_site_refinement_flags_occupancy
_atom_site_disorder_assembly
_atom_site_disorder_group
K1 K 1.09526(5) 0.19118(5) 0.78199(4) 0.03465(14) Uani 1 1 d . . . . .
N1 N 0.77204(16) 0.21057(15) 0.97259(12) 0.0234(3) Uani 1 1 d . . . . .
C2 C 0.71059(19) 0.33942(18) 0.92846(15) 0.0242(4) Uani 1 1 d . . . . .
C3 C 0.7046(2) 0.36143(18) 0.82536(15) 0.0258(4) Uani 1 1 d . . . . .
C4 C 0.76153(19) 0.24294(18) 0.80541(15) 0.0237(4) Uani 1 1 d . . . . .
C5 C 0.80276(18) 0.15303(18) 0.89751(15) 0.0229(4) Uani 1 1 d . . . . .
C6 C 0.85942(19) 0.03254(18) 0.88736(15) 0.0246(4) Uani 1 1 d . . . . .
H6 H 0.894455 -0.041476 0.938555 0.030 Uiso 1 1 calc R U . . .
C7 C 0.85236(19) 0.04666(18) 0.78358(15) 0.0240(4) Uani 1 1 d . . . . .
C8 C 0.79347(19) 0.17777(18) 0.73027(15) 0.0251(4) Uani 1 1 d . . . . .
C9 C 0.7834(2) 0.2122(2) 0.62615(16) 0.0315(4) Uani 1 1 d . . . . .
H9 H 0.748093 0.297079 0.590789 0.038 Uiso 1 1 calc R U . . .
C10 C 0.8246(3) 0.1233(2) 0.57442(17) 0.0378(5) Uani 1 1 d . . . . .
H10 H 0.815762 0.147399 0.503935 0.045 Uiso 1 1 calc R U . . .
C11 C 0.8794(3) -0.0028(2) 0.62562(18) 0.0365(5) Uani 1 1 d . . . . .
H11 H 0.907019 -0.062635 0.589093 0.044 Uiso 1 1 calc R U . . .
C12 C 0.8935(2) -0.0404(2) 0.72766(16) 0.0299(4) Uani 1 1 d . . . . .
H12 H 0.931278 -0.125602 0.760750 0.036 Uiso 1 1 calc R U . . .
C13 C 0.6618(2) 0.41070(19) 0.99537(16) 0.0288(4) Uani 1 1 d . . . . .
H13 H 0.618990 0.496425 0.969785 0.035 Uiso 1 1 calc R U . . .
C14 C 0.6749(2) 0.3591(2) 1.09551(17) 0.0328(5) Uani 1 1 d . . . . .
H14 H 0.639764 0.408400 1.138866 0.039 Uiso 1 1 calc R U . . .
C15 C 0.7412(2) 0.2310(2) 1.13562(17) 0.0338(5) Uani 1 1 d . . . . .
H15 H 0.752430 0.195819 1.205513 0.041 Uiso 1 1 calc R U . . .
C16 C 0.7878(2) 0.1604(2) 1.07394(15) 0.0294(4) Uani 1 1 d . . . . .
H16 H 0.831904 0.075272 1.100657 0.035 Uiso 1 1 calc R U . . .
C17 C 0.6451(2) 0.4822(2) 0.75449(17) 0.0333(5) Uani 1 1 d . . . . .
C18 C 0.5714(3) 0.4847(2) 0.6682(2) 0.0509(7) Uani 1 1 d . . . . .
H18 H 0.557392 0.407309 0.655316 0.061 Uiso 1 1 calc R U . . .
C19 C 0.5176(4) 0.5998(3) 0.5998(2) 0.0683(9) Uani 1 1 d . . . . .
H19 H 0.469080 0.599396 0.540562 0.082 Uiso 1 1 calc R U . . .
C20 C 0.5338(4) 0.7130(3) 0.6172(2) 0.0668(9) Uani 1 1 d . . . . .
H20 H 0.494234 0.790744 0.571530 0.080 Uiso 1 1 calc R U . . .
C21 C 0.6076(3) 0.7124(2) 0.7012(2) 0.0531(7) Uani 1 1 d . . . . .
H21 H 0.620086 0.790410 0.713529 0.064 Uiso 1 1 calc R U . . .
C22 C 0.6645(3) 0.5994(2) 0.76838(18) 0.0385(5) Uani 1 1 d . . . . .
H22 H 0.717945 0.601311 0.825194 0.046 Uiso 1 1 calc R U . . .
C23 C 1.0837(3) 0.3549(3) 0.9813(3) 0.0629(9) Uani 1 1 d . . . . .
H23A H 0.984577 0.361583 0.958092 0.094 Uiso 1 1 calc R U . . .
H23B H 1.114190 0.438616 0.961525 0.094 Uiso 1 1 calc R U . . .
H23C H 1.090604 0.322472 1.053902 0.094 Uiso 1 1 calc R U . . .
O24 O 1.17246(15) 0.27143(15) 0.93899(13) 0.0375(4) Uani 1 1 d . . . . .
C25 C 1.3188(2) 0.2609(3) 0.9643(2) 0.0462(6) Uani 1 1 d . . . . .
H25A H 1.331375 0.243629 1.037172 0.055 Uiso 1 1 calc R U . . .
H25B H 1.353012 0.342315 0.933023 0.055 Uiso 1 1 calc R U . . .
C26 C 1.4041(2) 0.1605(3) 0.9319(2) 0.0467(6) Uani 1 1 d . . . . .
H26A H 1.506472 0.164302 0.942708 0.056 Uiso 0.807(3) 1 calc R U P A 1
H26B H 1.383416 0.077844 0.973481 0.056 Uiso 0.807(3) 1 calc R U P A 1
H26C H 1.483377 0.200794 0.896766 0.056 Uiso 0.193(3) 1 calc R U P A 2
H26D H 1.447869 0.100982 0.994189 0.056 Uiso 0.193(3) 1 calc R U P A 2
O27A O 1.37908(18) 0.16720(18) 0.83271(14) 0.0297(4) Uani 0.807(3) 1 d . . P A 1
O27B O 1.3726(7) 0.0889(8) 0.8800(6) 0.0297(4) Uani 0.193(3) 1 d . . P A 2
C28 C 1.4683(2) 0.0655(3) 0.80339(19) 0.0405(6) Uani 1 1 d . . . . .
H28A H 1.443388 -0.018034 0.839708 0.049 Uiso 0.807(3) 1 calc R U P A 1
H28B H 1.570692 0.066534 0.816843 0.049 Uiso 0.807(3) 1 calc R U P A 1
H28C H 1.506112 -0.025959 0.825889 0.049 Uiso 0.193(3) 1 calc R U P A 2
H28D H 1.549947 0.110311 0.808657 0.049 Uiso 0.193(3) 1 calc R U P A 2
C29 C 1.4373(2) 0.0918(2) 0.69573(19) 0.0387(5) Uani 1 1 d . . . . .
H29A H 1.449701 0.180010 0.661486 0.046 Uiso 1 1 calc R U . . .
H29B H 1.503813 0.034007 0.667658 0.046 Uiso 1 1 calc R U . . .
O30 O 1.29362(17) 0.07344(16) 0.68148(12) 0.0401(4) Uani 1 1 d . . . . .
C31 C 1.2547(4) 0.0928(4) 0.5805(2) 0.0665(9) Uani 1 1 d . . . . .
H31A H 1.155187 0.079732 0.574865 0.100 Uiso 1 1 calc R U . . .
H31B H 1.317009 0.032620 0.553306 0.100 Uiso 1 1 calc R U . . .
H31C H 1.264945 0.179455 0.543315 0.100 Uiso 1 1 calc R U . . .
O32A O 1.0862(3) 0.4155(3) 0.6456(3) 0.0515(10) Uani 0.686(3) 1 d D . P A 1
C33A C 0.9620(5) 0.5050(4) 0.6469(5) 0.0809(10) Uani 0.686(3) 1 d D . P A 1
H33A H 0.910083 0.475896 0.708484 0.097 Uiso 0.686(3) 1 calc R U P A 1
H33B H 0.897157 0.513570 0.589351 0.097 Uiso 0.686(3) 1 calc R U P A 1
C34A C 1.0083(4) 0.6299(4) 0.6424(6) 0.0809(10) Uani 0.686(3) 1 d D . P A 1
H34A H 0.996850 0.686851 0.574028 0.097 Uiso 0.686(3) 1 calc R U P A 1
H34B H 0.953392 0.672080 0.687775 0.097 Uiso 0.686(3) 1 calc R U P A 1
C35A C 1.1623(4) 0.5937(4) 0.6752(5) 0.0809(10) Uani 0.686(3) 1 d D . P A 1
H35A H 1.217991 0.661348 0.642182 0.097 Uiso 0.686(3) 1 calc R U P A 1
H35B H 1.173553 0.578042 0.748036 0.097 Uiso 0.686(3) 1 calc R U P A 1
C36A C 1.2106(4) 0.4754(3) 0.6452(3) 0.0525(9) Uani 0.686(3) 1 d D . P A 1
H36A H 1.250358 0.495664 0.578160 0.063 Uiso 0.686(3) 1 calc R U P A 1
H36B H 1.285078 0.419324 0.692857 0.063 Uiso 0.686(3) 1 calc R U P A 1
O32B O 1.1100(10) 0.4196(9) 0.6827(7) 0.0515(10) Uani 0.314(3) 1 d D . P A 2
C33B C 1.0629(11) 0.4780(9) 0.5816(8) 0.0809(10) Uani 0.314(3) 1 d D . P A 2
H33C H 1.000014 0.427057 0.558130 0.097 Uiso 0.314(3) 1 calc R U P A 2
H33D H 1.145270 0.488445 0.537795 0.097 Uiso 0.314(3) 1 calc R U P A 2
C34B C 0.9827(11) 0.6039(9) 0.5832(9) 0.0809(10) Uani 0.314(3) 1 d D . P A 2
H34C H 0.881288 0.597718 0.598183 0.097 Uiso 0.314(3) 1 calc R U P A 2
H34D H 0.987452 0.667619 0.518697 0.097 Uiso 0.314(3) 1 calc R U P A 2
C35B C 1.0578(14) 0.6373(8) 0.6643(8) 0.0809(10) Uani 0.314(3) 1 d D . P A 2
H35C H 1.149237 0.667703 0.642727 0.097 Uiso 0.314(3) 1 calc R U P A 2
H35D H 0.997077 0.701343 0.689807 0.097 Uiso 0.314(3) 1 calc R U P A 2
C36B C 1.0808(9) 0.5105(7) 0.7386(6) 0.0525(9) Uani 0.314(3) 1 d D . P A 2
H36C H 1.162449 0.504144 0.784733 0.063 Uiso 0.314(3) 1 calc R U P A 2
H36D H 0.994488 0.496394 0.777786 0.063 Uiso 0.314(3) 1 calc R U P A 2

loop_
_atom_site_aniso_label
_atom_site_aniso_U_11
_atom_site_aniso_U_22
_atom_site_aniso_U_33
_atom_site_aniso_U_23
_atom_site_aniso_U_13
_atom_site_aniso_U_12
K1 0.0201(2) 0.0333(2) 0.0503(3) -0.0094(2) -0.00058(18) -0.00683(17)
N1 0.0168(7) 0.0245(8) 0.0279(9) -0.0064(7) -0.0009(6) -0.0016(6)
C2 0.0175(8) 0.0225(9) 0.0320(11) -0.0060(8) -0.0013(7) -0.0035(7)
C3 0.0223(9) 0.0226(9) 0.0314(11) -0.0060(8) -0.0023(7) -0.0022(7)
C4 0.0182(8) 0.0237(9) 0.0278(10) -0.0044(8) -0.0016(7) -0.0032(7)
C5 0.0152(8) 0.0248(9) 0.0282(10) -0.0059(8) -0.0001(7) -0.0041(7)
C6 0.0198(8) 0.0218(9) 0.0295(10) -0.0038(8) -0.0007(7) -0.0007(7)
C7 0.0165(8) 0.0245(9) 0.0309(10) -0.0062(8) -0.0003(7) -0.0050(7)
C8 0.0193(8) 0.0242(9) 0.0315(10) -0.0065(8) -0.0014(7) -0.0043(7)
C9 0.0328(10) 0.0288(10) 0.0304(11) -0.0033(8) -0.0037(8) -0.0057(8)
C10 0.0451(13) 0.0403(12) 0.0290(11) -0.0106(10) -0.0012(9) -0.0077(10)
C11 0.0399(12) 0.0365(12) 0.0369(12) -0.0172(10) 0.0010(9) -0.0047(9)
C12 0.0278(10) 0.0274(10) 0.0351(11) -0.0095(9) -0.0005(8) -0.0037(8)
C13 0.0227(9) 0.0267(10) 0.0365(11) -0.0092(8) 0.0003(8) -0.0012(7)
C14 0.0302(10) 0.0365(11) 0.0341(12) -0.0147(9) 0.0044(9) -0.0022(9)
C15 0.0316(10) 0.0385(12) 0.0289(11) -0.0075(9) 0.0019(8) -0.0003(9)
C16 0.0247(9) 0.0299(10) 0.0294(11) -0.0029(8) -0.0009(8) 0.0000(8)
C17 0.0382(11) 0.0249(10) 0.0320(11) -0.0034(8) -0.0011(9) 0.0024(8)
C18 0.0606(17) 0.0367(13) 0.0485(15) -0.0069(11) -0.0214(13) 0.0067(12)
C19 0.083(2) 0.0512(18) 0.0555(19) -0.0005(14) -0.0290(17) 0.0135(16)
C20 0.084(2) 0.0381(15) 0.0578(19) 0.0079(13) -0.0069(17) 0.0172(15)
C21 0.0697(18) 0.0272(12) 0.0539(17) -0.0018(11) 0.0161(14) 0.0027(12)
C22 0.0457(13) 0.0275(11) 0.0396(13) -0.0069(9) 0.0075(10) -0.0014(9)
C23 0.0348(13) 0.0656(19) 0.109(3) -0.0553(19) 0.0258(15) -0.0156(13)
O24 0.0236(7) 0.0391(9) 0.0541(10) -0.0205(8) 0.0032(7) -0.0041(6)
C25 0.0269(11) 0.0662(17) 0.0581(16) -0.0359(14) 0.0018(10) -0.0110(11)
C26 0.0259(11) 0.0615(16) 0.0584(16) -0.0309(14) -0.0110(10) 0.0034(11)
O27A 0.0204(8) 0.0339(10) 0.0353(11) -0.0121(8) -0.0022(7) -0.0007(7)
O27B 0.0204(8) 0.0339(10) 0.0353(11) -0.0121(8) -0.0022(7) -0.0007(7)
C28 0.0190(9) 0.0555(15) 0.0543(15) -0.0280(12) 0.0019(9) -0.0038(9)
C29 0.0301(11) 0.0374(12) 0.0498(14) -0.0131(11) 0.0037(10) -0.0065(9)
O30 0.0332(8) 0.0498(10) 0.0408(9) -0.0162(8) -0.0040(7) -0.0097(7)
C31 0.0573(18) 0.101(3) 0.0448(17) -0.0257(17) -0.0063(13) -0.0118(17)
O32A 0.0397(16) 0.0344(11) 0.074(3) -0.0015(19) 0.0021(17) -0.0084(11)
C33A 0.0569(17) 0.0521(14) 0.136(3) -0.0263(16) 0.0199(18) -0.0163(13)
C34A 0.0569(17) 0.0521(14) 0.136(3) -0.0263(16) 0.0199(18) -0.0163(13)
C35A 0.0569(17) 0.0521(14) 0.136(3) -0.0263(16) 0.0199(18) -0.0163(13)
C36A 0.0417(18) 0.048(2) 0.058(2) 0.0036(17) -0.0019(16) -0.0098(15)
O32B 0.0397(16) 0.0344(11) 0.074(3) -0.0015(19) 0.0021(17) -0.0084(11)
C33B 0.0569(17) 0.0521(14) 0.136(3) -0.0263(16) 0.0199(18) -0.0163(13)
C34B 0.0569(17) 0.0521(14) 0.136(3) -0.0263(16) 0.0199(18) -0.0163(13)
C35B 0.0569(17) 0.0521(14) 0.136(3) -0.0263(16) 0.0199(18) -0.0163(13)
C36B 0.0417(18) 0.048(2) 0.058(2) 0.0036(17) -0.0019(16) -0.0098(15)

loop_
_atom_type_symbol
_atom_type_description
_atom_type_scat_dispersion_real
_atom_type_scat_dispersion_imag
_atom_type_scat_source
C C 0.0033 0.0016 'International Tables Vol C Tables 4.2.6.8 and 6.1.1.4'
H H 0.0000 0.0000 'International Tables Vol C Tables 4.2.6.8 and 6.1.1.4'
N N 0.0061 0.0033 'International Tables Vol C Tables 4.2.6.8 and 6.1.1.4'
O O 0.0106 0.0060 'International Tables Vol C Tables 4.2.6.8 and 6.1.1.4'
K K 0.2009 0.2494 'International Tables Vol C Tables 4.2.6.8 and 6.1.1.4'

loop_
_geom_angle_atom_site_label_1
_geom_angle_atom_site_label_2
_geom_angle_atom_site_label_3
_geom_angle
O32B K1 O24 83.77(17)
O32A K1 O24 96.12(9)
O32B K1 O30 97.5(2)
O32A K1 O30 92.50(9)
O24 K1 O30 121.42(5)
O32A K1 O27A 95.34(8)
O24 K1 O27A 60.80(5)
O30 K1 O27A 60.74(5)
O32B K1 O27B 106.6(3)
O24 K1 O27B 61.02(15)
O30 K1 O27B 62.76(16)
O32B K1 C7 127.5(2)
O32A K1 C7 118.16(8)
O24 K1 C7 123.53(5)
O30 K1 C7 101.62(5)
O27A K1 C7 143.68(6)
O27B K1 C7 125.60(17)
O32B K1 C8 99.3(2)
O32A K1 C8 91.12(7)
O24 K1 C8 123.46(5)
O30 K1 C8 114.12(5)
O27A K1 C8 171.86(6)
O27B K1 C8 154.01(18)
C7 K1 C8 28.56(5)
O32B K1 C6 137.8(2)
O32A K1 C6 133.79(7)
O24 K1 C6 97.58(5)
O30 K1 C6 116.53(5)
O27A K1 C6 129.64(6)
O27B K1 C6 110.78(18)
C7 K1 C6 26.53(5)
C8 K1 C6 45.33(5)
O32B K1 C4 94.0(2)
O32A K1 C4 90.81(8)
O24 K1 C4 96.84(5)
O30 K1 C4 140.93(5)
O27A K1 C4 157.28(6)
O27B K1 C4 146.83(17)
C7 K1 C4 44.30(5)
C8 K1 C4 26.85(5)
C6 K1 C4 43.84(5)
O32B K1 C5 114.6(2)
O32A K1 C5 114.32(8)
O24 K1 C5 84.29(5)
O30 K1 C5 141.49(5)
O27A K1 C5 136.71(6)
O27B K1 C5 121.87(17)
C7 K1 C5 42.03(5)
C8 K1 C5 42.91(5)
C6 K1 C5 25.52(5)
C4 K1 C5 25.60(5)
C16 N1 C5 129.76(17)
C16 N1 C2 121.98(17)
C5 N1 C2 108.22(16)
C3 C2 C13 134.97(18)
C3 C2 N1 108.86(17)
C13 C2 N1 115.98(17)
C2 C3 C4 106.46(17)
C2 C3 C17 124.86(18)
C4 C3 C17 128.64(19)
C5 C4 C8 106.22(17)
C5 C4 C3 107.93(17)
C8 C4 C3 145.85(18)
C5 C4 K1 79.72(10)
C8 C4 K1 69.69(10)
C3 C4 K1 116.85(12)
N1 C5 C6 138.39(18)
N1 C5 C4 108.53(16)
C6 C5 C4 113.07(18)
N1 C5 K1 118.82(11)
C6 C5 K1 74.55(11)
C4 C5 K1 74.68(10)
C5 C6 C7 104.52(16)
C5 C6 K1 79.94(11)
C7 C6 K1 69.91(10)
C5 C6 H6 127.7
C7 C6 H6 127.7
K1 C6 H6 115.0
C12 C7 C6 131.25(18)
C12 C7 C8 118.50(18)
C6 C7 C8 110.24(17)
C12 C7 K1 106.60(12)
C6 C7 K1 83.56(11)
C8 C7 K1 75.73(10)
C9 C8 C4 135.14(19)
C9 C8 C7 118.90(18)
C4 C8 C7 105.94(17)
C9 C8 K1 105.42(13)
C4 C8 K1 83.46(11)
C7 C8 K1 75.71(10)
C10 C9 C8 120.5(2)
C10 C9 H9 119.7
C8 C9 H9 119.7
C9 C10 C11 120.5(2)
C9 C10 H10 119.7
C11 C10 H10 119.7
C12 C11 C10 121.0(2)
C12 C11 H11 119.5
C10 C11 H11 119.5
C11 C12 C7 120.5(2)
C11 C12 H12 119.7
C7 C12 H12 119.7
C14 C13 C2 121.47(19)
C14 C13 H13 119.3
C2 C13 H13 119.3
C13 C14 C15 120.2(2)
C13 C14 H14 119.9
C15 C14 H14 119.9
C16 C15 C14 119.8(2)
C16 C15 H15 120.1
C14 C15 H15 120.1
C15 C16 N1 120.55(19)
C15 C16 H16 119.7
N1 C16 H16 119.7
C18 C17 C22 116.9(2)
C18 C17 C3 120.9(2)
C22 C17 C3 122.1(2)
C17 C18 C19 120.8(3)
C17 C18 H18 119.6
C19 C18 H18 119.6
C20 C19 C18 120.9(3)
C20 C19 H19 119.5
C18 C19 H19 119.5
C21 C20 C19 119.0(3)
C21 C20 H20 120.5
C19 C20 H20 120.5
C20 C21 C22 120.7(3)
C20 C21 H21 119.6
C22 C21 H21 119.6
C21 C22 C17 121.5(3)
C21 C22 H22 119.3
C17 C22 H22 119.3
O24 C23 H23A 109.5
O24 C23 H23B 109.5
H23A C23 H23B 109.5
O24 C23 H23C 109.5
H23A C23 H23C 109.5
H23B C23 H23C 109.5
C23 O24 C25 113.48(19)
C23 O24 K1 124.83(16)
C25 O24 K1 119.26(13)
O24 C25 C26 111.7(2)
O24 C25 H25A 109.3
C26 C25 H25A 109.3
O24 C25 H25B 109.3
C26 C25 H25B 109.3
H25A C25 H25B 107.9
O27B C26 C25 132.1(4)
O27A C26 C25 113.6(2)
O27A C26 H26A 108.9
C25 C26 H26A 108.9
O27A C26 H26B 108.9
C25 C26 H26B 108.9
H26A C26 H26B 107.7
O27B C26 H26C 104.2
C25 C26 H26C 104.2
O27B C26 H26D 104.2
C25 C26 H26D 104.2
H26C C26 H26D 105.5
C26 O27A C28 111.56(19)
C26 O27A K1 113.25(14)
C28 O27A K1 113.95(13)
C26 O27B C28 119.1(6)
C26 O27B K1 109.1(4)
C28 O27B K1 106.3(4)
O27B C28 C29 128.6(3)
O27A C28 C29 104.7(2)
O27A C28 H28A 110.8
C29 C28 H28A 110.8
O27A C28 H28B 110.8
C29 C28 H28B 110.8
H28A C28 H28B 108.9
O27B C28 H28C 105.1
C29 C28 H28C 105.1
O27B C28 H28D 105.1
C29 C28 H28D 105.1
H28C C28 H28D 105.9
O30 C29 C28 108.44(19)
O30 C29 H29A 110.0
C28 C29 H29A 110.0
O30 C29 H29B 110.0
C28 C29 H29B 110.0
H29A C29 H29B 108.4
C31 O30 C29 112.8(2)
C31 O30 K1 113.70(17)
C29 O30 K1 115.08(13)
O30 C31 H31A 109.5
O30 C31 H31B 109.5
H31A C31 H31B 109.5
O30 C31 H31C 109.5
H31A C31 H31C 109.5
H31B C31 H31C 109.5
C33A O32A C36A 109.0(3)
C33A O32A K1 114.8(3)
C36A O32A K1 114.9(2)
O32A C33A C34A 108.5(3)
C34A C33A K1 132.7(4)
O32A C33A H33A 110.0
C34A C33A H33A 110.0
K1 C33A H33A 67.4
O32A C33A H33B 110.0
C34A C33A H33B 110.0
K1 C33A H33B 115.5
H33A C33A H33B 108.4
C35A C34A C33A 102.8(4)
C35A C34A H34A 111.2
C33A C34A H34A 111.2
C35A C34A H34B 111.2
C33A C34A H34B 111.2
H34A C34A H34B 109.1
C36A C35A C34A 105.1(4)
C36A C35A H35A 110.7
C34A C35A H35A 110.7
C36A C35A H35B 110.7
C34A C35A H35B 110.7
H35A C35A H35B 108.8
O32A C36A C35A 105.9(3)
C35A C36A K1 118.4(3)
O32A C36A H36A 110.6
C35A C36A H36A 110.6
K1 C36A H36A 128.9
O32A C36A H36B 110.6
C35A C36A H36B 110.6
K1 C36A H36B 67.2
H36A C36A H36B 108.7
C33B O32B C36B 109.1(8)
C33B O32B K1 126.6(6)
C36B O32B K1 114.3(6)
O32B C33B C34B 104.2(9)
O32B C33B H33C 110.9
C34B C33B H33C 110.9
O32B C33B H33D 110.9
C34B C33B H33D 110.9
H33C C33B H33D 108.9
C33B C34B C35B 103.8(9)
C33B C34B H34C 111.0
C35B C34B H34C 111.0
C33B C34B H34D 111.0
C35B C34B H34D 111.0
H34C C34B H34D 109.0
C36B C35B C34B 99.2(8)
C36B C35B H35C 111.9
C34B C35B H35C 111.9
C36B C35B H35D 111.9
C34B C35B H35D 111.9
H35C C35B H35D 109.6
O32B C36B C35B 106.1(8)
O32B C36B H36C 110.5
C35B C36B H36C 110.5
O32B C36B H36D 110.5
C35B C36B H36D 110.5
H36C C36B H36D 108.7

loop_
_geom_bond_atom_site_label_1
_geom_bond_atom_site_label_2
_geom_bond_distance
K1 O24 2.7209(17)
K1 O27A 2.7374(17)
K1 O27B 2.895(7)
K1 O30 2.7342(18)
K1 O32A 2.686(4)
K1 O32B 2.563(10)
K1 C4 3.1598(19)
K1 C5 3.2236(19)
K1 C6 3.156(2)
K1 C7 2.9824(19)
K1 C8 2.9827(19)
N1 C2 1.431(2)
N1 C5 1.379(3)
N1 C16 1.376(3)
C2 C3 1.396(3)
C2 C13 1.416(3)
C3 C4 1.445(3)
C3 C17 1.471(3)
C4 C5 1.416(3)
C4 C8 1.437(3)
C5 C6 1.410(3)
C6 C7 1.418(3)
C6 H6 0.9500
C7 C12 1.412(3)
C7 C8 1.471(3)
C8 C9 1.402(3)
C9 C10 1.386(3)
C9 H9 0.9500
C10 C11 1.411(3)
C10 H10 0.9500
C11 C12 1.376(3)
C11 H11 0.9500
C12 H12 0.9500
C13 C14 1.361(3)
C13 H13 0.9500
C14 C15 1.429(3)
C14 H14 0.9500
C15 C16 1.347(3)
C15 H15 0.9500
C16 H16 0.9500
C17 C18 1.388(3)
C17 C22 1.402(3)
C18 C19 1.400(4)
C18 H18 0.9500
C19 C20 1.372(5)
C19 H19 0.9500
C20 C21 1.367(5)
C20 H20 0.9500
C21 C22 1.385(3)
C21 H21 0.9500
C22 H22 0.9500
C23 O24 1.408(3)
C23 H23A 0.9800
C23 H23B 0.9800
C23 H23C 0.9800
O24 C25 1.411(3)
C25 C26 1.452(3)
C25 H25A 0.9900
C25 H25B 0.9900
C26 O27B 1.275(8)
C26 O27A 1.389(3)
C26 H26A 0.9900
C26 H26B 0.9900
C26 H26C 0.9900
C26 H26D 0.9900
O27A C28 1.458(3)
O27B C28 1.454(8)
C28 C29 1.477(3)
C28 H28A 0.9900
C28 H28B 0.9900
C28 H28C 0.9900
C28 H28D 0.9900
C29 O30 1.426(3)
C29 H29A 0.9900
C29 H29B 0.9900
O30 C31 1.412(3)
C31 H31A 0.9800
C31 H31B 0.9800
C31 H31C 0.9800
O32A C33A 1.429(4)
O32A C36A 1.433(4)
C33A C34A 1.497(4)
C33A H33A 0.9900
C33A H33B 0.9900
C34A C35A 1.494(4)
C34A H34A 0.9900
C34A H34B 0.9900
C35A C36A 1.493(4)
C35A H35A 0.9900
C35A H35B 0.9900
C36A H36A 0.9900
C36A H36B 0.9900
O32B C33B 1.430(4)
O32B C36B 1.432(4)
C33B C34B 1.496(4)
C33B H33C 0.9900
C33B H33D 0.9900
C34B C35B 1.496(4)
C34B H34C 0.9900
C34B H34D 0.9900
C35B C36B 1.493(4)
C35B H35C 0.9900
C35B H35D 0.9900
C36B H36C 0.9900
C36B H36D 0.9900

loop_
_geom_torsion_atom_site_label_1
_geom_torsion_atom_site_label_2
_geom_torsion_atom_site_label_3
_geom_torsion_atom_site_label_4
_geom_torsion
C16 N1 C2 C3 -178.12(17)
C5 N1 C2 C3 -0.5(2)
C16 N1 C2 C13 -2.4(2)
C5 N1 C2 C13 175.22(16)
C13 C2 C3 C4 -173.6(2)
N1 C2 C3 C4 0.9(2)
C13 C2 C3 C17 4.1(4)
N1 C2 C3 C17 178.59(18)
C2 C3 C4 C5 -1.0(2)
C17 C3 C4 C5 -178.58(19)
C2 C3 C4 C8 178.6(3)
C17 C3 C4 C8 1.0(4)
C2 C3 C4 K1 -88.34(16)
C17 C3 C4 K1 94.1(2)
C16 N1 C5 C6 -1.2(4)
C2 N1 C5 C6 -178.6(2)
C16 N1 C5 C4 177.23(18)
C2 N1 C5 C4 -0.18(19)
C16 N1 C5 K1 -100.4(2)
C2 N1 C5 K1 82.14(15)
C8 C4 C5 N1 -179.05(14)
C3 C4 C5 N1 0.7(2)
K1 C4 C5 N1 115.81(13)
C8 C4 C5 C6 -0.2(2)
C3 C4 C5 C6 179.57(16)
K1 C4 C5 C6 -65.36(14)
C8 C4 C5 K1 65.15(12)
C3 C4 C5 K1 -115.07(14)
N1 C5 C6 C7 177.8(2)
C4 C5 C6 C7 -0.6(2)
K1 C5 C6 C7 -66.03(12)
N1 C5 C6 K1 -116.2(2)
C4 C5 C6 K1 65.44(14)
C5 C6 C7 C12 179.79(19)
K1 C6 C7 C12 106.5(2)
C5 C6 C7 C8 1.1(2)
K1 C6 C7 C8 -72.18(13)
C5 C6 C7 K1 73.33(12)
C5 C4 C8 C9 -177.5(2)
C3 C4 C8 C9 2.9(5)
K1 C4 C8 C9 -105.3(2)
C5 C4 C8 C7 0.89(19)
C3 C4 C8 C7 -178.7(3)
K1 C4 C8 C7 73.07(12)
C5 C4 C8 K1 -72.18(13)
C3 C4 C8 K1 108.2(3)
C12 C7 C8 C9 -1.4(3)
C6 C7 C8 C9 177.41(17)
K1 C7 C8 C9 99.95(17)
C12 C7 C8 C4 179.86(17)
C6 C7 C8 C4 -1.3(2)
K1 C7 C8 C4 -78.76(12)
C12 C7 C8 K1 -101.38(16)
C6 C7 C8 K1 77.46(13)
C4 C8 C9 C10 -180.0(2)
C7 C8 C9 C10 1.8(3)
K1 C8 C9 C10 83.7(2)
C8 C9 C10 C11 -1.0(3)
C9 C10 C11 C12 -0.1(4)
C10 C11 C12 C7 0.4(3)
C6 C7 C12 C11 -178.2(2)
C8 C7 C12 C11 0.4(3)
K1 C7 C12 C11 -82.1(2)
C3 C2 C13 C14 175.0(2)
N1 C2 C13 C14 0.8(3)
C2 C13 C14 C15 1.1(3)
C13 C14 C15 C16 -1.6(3)
C14 C15 C16 N1 0.0(3)
C5 N1 C16 C15 -175.04(19)
C2 N1 C16 C15 2.1(3)
C2 C3 C17 C18 -144.3(2)
C4 C3 C17 C18 32.9(3)
C2 C3 C17 C22 38.4(3)
C4 C3 C17 C22 -144.5(2)
C22 C17 C18 C19 -1.1(4)
C3 C17 C18 C19 -178.6(3)
C17 C18 C19 C20 -1.2(5)
C18 C19 C20 C21 2.1(6)
C19 C20 C21 C22 -0.5(5)
C20 C21 C22 C17 -1.9(4)
C18 C17 C22 C21 2.7(4)
C3 C17 C22 C21 -179.9(2)
C23 O24 C25 C26 171.3(3)
K1 O24 C25 C26 -25.5(3)
O24 C25 C26 O27B 5.9(7)
O24 C25 C26 O27A 50.8(3)
C25 C26 O27A C28 179.3(2)
C25 C26 O27A K1 -50.6(3)
C25 C26 O27B C28 136.4(5)
C25 C26 O27B K1 14.3(8)
C26 O27B C28 C29 -121.2(5)
K1 O27B C28 C29 2.4(6)
C26 O27A C28 C29 -175.8(2)
K1 O27A C28 C29 54.5(2)
O27B C28 C29 O30 -34.1(5)
O27A C28 C29 O30 -67.7(2)
C28 C29 O30 C31 -178.3(2)
C28 C29 O30 K1 49.1(2)
C36A O32A C33A C34A 2.8(7)
K1 O32A C33A C34A 133.3(5)
C36A O32A C33A K1 -130.5(4)
O32A C33A C34A C35A -19.8(7)
K1 C33A C34A C35A 23.4(8)
C33A C34A C35A C36A 28.7(7)
C33A O32A C36A C35A 15.6(6)
K1 O32A C36A C35A -114.8(4)
C33A O32A C36A K1 130.5(5)
C34A C35A C36A O32A -28.0(6)
C34A C35A C36A K1 -73.3(5)
C36B O32B C33B C34B -8.6(12)
K1 O32B C33B C34B 134.3(7)
O32B C33B C34B C35B 31.8(12)
C33B C34B C35B C36B -41.2(11)
C33B O32B C36B C35B -18.0(12)
K1 O32B C36B C35B -165.9(7)
C34B C35B C36B O32B 36.3(11)
